data_4116068
loop_
_publ_author_name
'Tsuneo Imamoto'
'Hideaki Morishita'

_publ_section_title
;
 An Enantiomerically Pure Tetracoordinate Boron Compound: Stereochemistry
 of Substitution Reactions at the Chirogenic Boron Atom
;
_journal_name_full 'Journal of the American Chemical Society'
_journal_page_first 6329
_journal_page_last 6330
_journal_paper_doi 10.1021/ja0011764
_journal_volume 122
_journal_year 2000
_chemical_formula_moiety 'C20 H37 B Br O2 P '
_chemical_formula_sum 'C20 H37 B Br O2 P'
_chemical_formula_weight 431.20
_space_group_IT_number 4
_symmetry_cell_setting monoclinic
_symmetry_Int_Tables_number 4
_symmetry_space_group_name_Hall 'P 2yb'
_symmetry_space_group_name_H-M 'P 1 21 1'
_cell_angle_alpha 90
_cell_angle_beta 109.84(2)
_cell_angle_gamma 90
_cell_formula_units_Z 2
_cell_length_a 7.666(2)
_cell_length_b 17.200(2)
_cell_length_c 8.955(2)
_cell_measurement_reflns_used 20
_cell_measurement_temperature 296.2
_cell_measurement_theta_max 19.8
_cell_measurement_theta_min 16.8
_cell_volume 1110.7(4)
_computing_cell_refinement 'MSC/AFC Diffractometer Control'
_computing_data_collection 'MSC/AFC Diffractometer Control'
_computing_data_reduction 'teXsan Ver. 1.10'
_computing_publication_material 'teXsan Ver. 1.10'
_computing_structure_refinement 'teXsan Ver. 1.10'
_computing_structure_solution SIR92
_diffrn_measurement_device_type 'Rigaku AFC7S'
_diffrn_measurement_method \w-2\q
_diffrn_radiation_type 'Cu K\a'
_diffrn_radiation_wavelength 1.5418
_diffrn_reflns_av_R_equivalents 0.024
_diffrn_reflns_limit_h_max 0
_diffrn_reflns_limit_h_min 0
_diffrn_reflns_limit_k_max 0
_diffrn_reflns_limit_k_min 0
_diffrn_reflns_limit_l_max 0
_diffrn_reflns_limit_l_min 0
_diffrn_reflns_number 4517
_diffrn_standards_decay_% 3.40
_diffrn_standards_interval_count 150
_diffrn_standards_number 3
_exptl_absorpt_coefficient_mu 3.271
_exptl_absorpt_correction_T_max 0.999
_exptl_absorpt_correction_T_min 0.904
_exptl_absorpt_correction_type psi-scan
_exptl_absorpt_process_details '(North, Phillips & Mathews, 1968)'
_exptl_crystal_colour colorless
_exptl_crystal_density_diffrn 1.289
_exptl_crystal_description prismatic
_exptl_crystal_size_max 0.200
_exptl_crystal_size_mid 0.200
_exptl_crystal_size_min 0.200
_refine_diff_density_max 2.81
_refine_diff_density_min -0.64
_refine_ls_abs_structure_Flack 0.01(4)
_refine_ls_extinction_method none
_refine_ls_goodness_of_fit_ref 1.866
_refine_ls_hydrogen_treatment noref
_refine_ls_number_parameters 227
_refine_ls_number_reflns 4172
_refine_ls_R_factor_gt 0.0955
_refine_ls_shift/su_max 0.0200
_refine_ls_structure_factor_coef F
_refine_ls_weighting_details 'w = 1/[\s^2^(Fo) +  0.00360|Fo|^2^]'
_refine_ls_weighting_scheme calc
_refine_ls_wR_factor_ref 0.1288
_reflns_number_gt 4153
_reflns_number_total 0
_reflns_threshold_expression F^2^>2.0\s(F^2^)
_cod_data_source_file ja0011764_2.cif
_cod_data_source_block morishita
_cod_original_cell_volume 1110.8(4)
_cod_original_formula_sum 'C20 H37 B Br O2 P '
_cod_database_code 4116068

loop_
_symmetry_equiv_pos_as_xyz
x,y,z
-x,1/2+y,-z

loop_
_atom_site_label
_atom_site_type_symbol
_atom_site_fract_x
_atom_site_fract_y
_atom_site_fract_z
_atom_site_U_iso_or_equiv
_atom_site_adp_type
_atom_site_occupancy
_atom_site_calc_flag
Br(1) Br -0.0934(1) -0.1714(8) -1.1203(1) 0.0849(3) Uani 1.00 d
P(1) P -0.3447(1) -0.0532(8) -0.99740(9) 0.0264(2) Uani 1.00 d
O(1) O -0.0530(9) -0.0074(8) -1.2721(6) 0.083(2) Uani 1.00 d
O(2) O -0.0526(6) 0.0698(8) -1.0751(5) 0.058(1) Uani 1.00 d
C(1) C -0.0669(6) -0.0010(9) -1.1445(7) 0.047(1) Uani 1.00 d
C(2) C -0.007(1) 0.1327(9) -1.163(1) 0.089(3) Uani 1.00 d
C(3) C -0.5473(5) -0.0474(8) -1.1812(4) 0.0342(8) Uani 1.00 d
C(4) C -0.5759(8) -0.1222(8) -1.2774(5) 0.047(1) Uani 1.00 d
C(5) C -0.7442(9) -0.1146(9) -1.4286(6) 0.061(1) Uani 1.00 d
C(6) C -0.7215(7) -0.0481(9) -1.5278(4) 0.059(1) Uani 1.00 d
C(7) C -0.7003(8) 0.0261(9) -1.4373(6) 0.052(1) Uani 1.00 d
C(8) C -0.5319(7) 0.0223(9) -1.2833(5) 0.049(1) Uani 1.00 d
C(9) C -0.3479(7) 0.0393(8) -0.8934(5) 0.0373(9) Uani 1.00 d
C(10) C -0.1754(9) 0.0525(9) -0.7430(6) 0.065(1) Uani 1.00 d
C(11) C -0.183(1) 0.1364(9) -0.6878(7) 0.075(2) Uani 1.00 d
C(12) C -0.357(1) 0.1533(9) -0.6510(7) 0.074(2) Uani 1.00 d
C(13) C -0.525(1) 0.1390(9) -0.7971(9) 0.074(2) Uani 1.00 d
C(14) C -0.5245(8) 0.0577(9) -0.8596(7) 0.053(1) Uani 1.00 d
C(15) C -0.3797(7) -0.1396(8) -0.8896(5) 0.0364(9) Uani 1.00 d
C(16) C -0.5706(7) -0.1435(9) -0.8681(6) 0.046(1) Uani 1.00 d
C(17) C -0.586(1) -0.2220(9) -0.7960(8) 0.067(2) Uani 1.00 d
C(18) C -0.431(1) -0.2366(9) -0.6388(8) 0.072(2) Uani 1.00 d
C(19) C -0.244(1) -0.2274(9) -0.6543(8) 0.082(2) Uani 1.00 d
C(20) C -0.2286(8) -0.1511(9) -0.7283(7) 0.062(1) Uani 1.00 d
B(1) B -0.1058(7) -0.0671(9) -1.0280(6) 0.0425(10) Uani 1.00 d
H(1) H 0.0999 0.1237 -1.1857 0.1065 Uiso 1.00 calc
H(2) H -0.0096 0.1812 -1.1174 0.1065 Uiso 1.00 calc
H(3) H -0.1110 0.1358 -1.2723 0.1065 Uiso 1.00 calc
H(4) H -0.6557 -0.0386 -1.1529 0.0399 Uiso 1.00 calc
H(5) H -0.5937 -0.1637 -1.2167 0.0575 Uiso 1.00 calc
H(6) H -0.4682 -0.1313 -1.3065 0.0575 Uiso 1.00 calc
H(7) H -0.8508 -0.1061 -1.4001 0.0702 Uiso 1.00 calc
H(8) H -0.7575 -0.1607 -1.4887 0.0702 Uiso 1.00 calc
H(9) H -0.8324 -0.0430 -1.6217 0.0704 Uiso 1.00 calc
H(10) H -0.6191 -0.0549 -1.5619 0.0704 Uiso 1.00 calc
H(11) H -0.8079 0.0375 -1.4114 0.0619 Uiso 1.00 calc
H(12) H -0.6804 0.0693 -1.4997 0.0619 Uiso 1.00 calc
H(13) H -0.4238 0.0192 -1.3089 0.0618 Uiso 1.00 calc
H(14) H -0.5293 0.0702 -1.2248 0.0618 Uiso 1.00 calc
H(15) H -0.3388 0.0808 -0.9659 0.0433 Uiso 1.00 calc
H(16) H -0.0617 0.0464 -0.7666 0.0766 Uiso 1.00 calc
H(17) H -0.1739 0.0182 -0.6616 0.0766 Uiso 1.00 calc
H(18) H -0.1736 0.1723 -0.7662 0.0869 Uiso 1.00 calc
H(19) H -0.0782 0.1461 -0.5916 0.0869 Uiso 1.00 calc
H(20) H -0.3676 0.2072 -0.6178 0.0824 Uiso 1.00 calc
H(21) H -0.3747 0.1211 -0.5688 0.0824 Uiso 1.00 calc
H(22) H -0.5143 0.1761 -0.8739 0.0840 Uiso 1.00 calc
H(23) H -0.6340 0.1506 -0.7734 0.0840 Uiso 1.00 calc
H(24) H -0.5396 0.0228 -0.7802 0.0645 Uiso 1.00 calc
H(25) H -0.6327 0.0531 -0.9522 0.0645 Uiso 1.00 calc
H(26) H -0.3668 -0.1817 -0.9515 0.0432 Uiso 1.00 calc
H(27) H -0.6667 -0.1372 -0.9702 0.0550 Uiso 1.00 calc
H(28) H -0.5838 -0.1023 -0.8010 0.0550 Uiso 1.00 calc
H(29) H -0.5855 -0.2611 -0.8704 0.0772 Uiso 1.00 calc
H(30) H -0.7068 -0.2236 -0.7820 0.0772 Uiso 1.00 calc
H(31) H -0.4431 -0.2862 -0.5992 0.0822 Uiso 1.00 calc
H(32) H -0.4429 -0.1983 -0.5607 0.0822 Uiso 1.00 calc
H(33) H -0.2354 -0.2674 -0.7219 0.0978 Uiso 1.00 calc
H(34) H -0.1564 -0.2305 -0.5542 0.0978 Uiso 1.00 calc
H(35) H -0.2424 -0.1083 -0.6618 0.0741 Uiso 1.00 calc
H(36) H -0.1122 -0.1465 -0.7407 0.0741 Uiso 1.00 calc
H(37) H -0.0131 -0.0629 -0.9282 0.0517 Uiso 1.00 calc

loop_
_atom_site_aniso_label
_atom_site_aniso_U_11
_atom_site_aniso_U_22
_atom_site_aniso_U_33
_atom_site_aniso_U_12
_atom_site_aniso_U_13
_atom_site_aniso_U_23
Br(1) 0.0774(5) 0.0725(5) 0.1097(6) 0.0138(4) 0.0380(4) -0.0074(4)
P(1) 0.0238(4) 0.0319(4) 0.0226(3) 0.0026(4) 0.0066(3) -0.0005(3)
O(1) 0.132(4) 0.067(3) 0.090(3) -0.006(3) 0.090(3) -0.005(2)
O(2) 0.054(2) 0.048(2) 0.079(2) -0.011(2) 0.033(2) 0.001(2)
C(1) 0.025(2) 0.045(2) 0.072(2) 0.003(2) 0.018(2) 0.010(2)
C(2) 0.105(6) 0.055(3) 0.126(6) -0.003(4) 0.065(5) 0.034(4)
C(3) 0.028(2) 0.046(2) 0.027(1) 0.000(2) 0.007(1) 0.003(1)
C(4) 0.049(3) 0.051(2) 0.032(2) 0.011(2) 0.001(2) -0.002(2)
C(5) 0.053(3) 0.071(3) 0.038(2) 0.008(3) -0.013(2) -0.025(2)
C(6) 0.048(2) 0.095(3) 0.023(2) 0.017(3) -0.001(2) -0.011(2)
C(7) 0.049(3) 0.069(3) 0.034(2) 0.009(2) 0.009(2) 0.016(2)
C(8) 0.042(2) 0.062(3) 0.034(2) -0.006(2) 0.004(2) 0.017(2)
C(9) 0.041(2) 0.039(2) 0.027(2) 0.005(2) 0.007(2) -0.003(1)
C(10) 0.074(4) 0.057(3) 0.039(2) 0.010(3) -0.013(2) -0.017(2)
C(11) 0.107(4) 0.050(3) 0.051(3) -0.018(3) 0.002(3) -0.014(2)
C(12) 0.133(5) 0.045(3) 0.051(3) 0.001(3) 0.040(3) -0.018(2)
C(13) 0.093(5) 0.053(3) 0.082(4) 0.029(3) 0.035(3) -0.004(3)
C(14) 0.053(3) 0.049(2) 0.069(3) 0.004(2) 0.034(3) -0.011(2)
C(15) 0.043(2) 0.035(2) 0.035(2) 0.007(2) 0.019(2) 0.004(1)
C(16) 0.041(2) 0.047(2) 0.056(3) -0.005(2) 0.025(2) 0.005(2)
C(17) 0.087(4) 0.051(3) 0.084(3) -0.017(3) 0.054(3) 0.003(3)
C(18) 0.122(4) 0.049(3) 0.072(3) 0.018(3) 0.068(3) 0.019(3)
C(19) 0.107(4) 0.073(4) 0.069(4) 0.026(4) 0.034(4) 0.037(3)
C(20) 0.042(3) 0.079(4) 0.052(3) 0.009(3) 0.001(2) 0.030(3)
B(1) 0.026(2) 0.062(2) 0.038(2) 0.004(2) 0.009(2) 0.001(2)

loop_
_atom_type_symbol
_atom_type_description
_atom_type_scat_dispersion_real
_atom_type_scat_dispersion_imag
_atom_type_scat_source
C C 0.018 0.009
;International Tables for Crystallography
(1992, Vol. C, Tables 4.2.6.8 and 6.1.1.1)
;
H H 0.000 0.000
;International Tables for Crystallography
(1992, Vol. C, Table 6.1.1.2)
;
B B 0.009 0.004
;International Tables for Crystallography
(1992, Vol. C, Tables 4.2.6.8 and 6.1.1.1)
;
P P 0.295 0.434
;International Tables for Crystallography
(1992, Vol. C, Tables 4.2.6.8 and 6.1.1.1)
;
O O 0.049 0.032
;International Tables for Crystallography
(1992, Vol. C, Tables 4.2.6.8 and 6.1.1.1)
;
Br Br -0.676 1.280
;International Tables for Crystallography
(1992, Vol. C, Tables 4.2.6.8 and 6.1.1.1)
;

loop_
_geom_angle_atom_site_label_1
_geom_angle_atom_site_label_2
_geom_angle_atom_site_label_3
_geom_angle
_geom_angle_site_symmetry_2
_geom_angle_site_symmetry_3
_geom_angle_publ_flag
C(3) P(1) C(9) 104.6(3) 1_555 1_555 yes
C(3) P(1) C(15) 106.5(3) 1_555 1_555 yes
C(3) P(1) B(1) 115.3(3) 1_555 1_555 yes
C(9) P(1) C(15) 113.7(2) 1_555 1_555 yes
C(9) P(1) B(1) 110.4(3) 1_555 1_555 yes
C(15) P(1) B(1) 106.6(3) 1_555 1_555 yes
C(1) O(2) C(2) 114.7(7) 1_555 1_555 yes
O(1) C(1) O(2) 120.2(7) 1_555 1_555 yes
O(1) C(1) B(1) 130.1(7) 1_555 1_555 yes
O(2) C(1) B(1) 109.6(6) 1_555 1_555 yes
P(1) C(3) C(4) 112.1(4) 1_555 1_555 yes
P(1) C(3) C(8) 111.2(4) 1_555 1_555 yes
C(4) C(3) C(8) 110.4(5) 1_555 1_555 yes
C(3) C(4) C(5) 110.3(5) 1_555 1_555 yes
C(4) C(5) C(6) 111.1(7) 1_555 1_555 yes
C(5) C(6) C(7) 110.2(5) 1_555 1_555 yes
C(6) C(7) C(8) 110.7(6) 1_555 1_555 yes
C(3) C(8) C(7) 110.9(6) 1_555 1_555 yes
P(1) C(9) C(10) 114.2(5) 1_555 1_555 yes
P(1) C(9) C(14) 116.4(5) 1_555 1_555 yes
C(10) C(9) C(14) 110.7(6) 1_555 1_555 yes
C(9) C(10) C(11) 107.7(6) 1_555 1_555 yes
C(10) C(11) C(12) 112.6(8) 1_555 1_555 yes
C(11) C(12) C(13) 109.8(6) 1_555 1_555 yes
C(12) C(13) C(14) 111.2(7) 1_555 1_555 yes
C(9) C(14) C(13) 112.5(7) 1_555 1_555 yes
P(1) C(15) C(16) 114.5(4) 1_555 1_555 yes
P(1) C(15) C(20) 113.7(5) 1_555 1_555 yes
C(16) C(15) C(20) 108.9(5) 1_555 1_555 yes
C(15) C(16) C(17) 107.9(6) 1_555 1_555 yes
C(16) C(17) C(18) 112.9(7) 1_555 1_555 yes
C(17) C(18) C(19) 111.8(6) 1_555 1_555 yes
C(18) C(19) C(20) 111.0(8) 1_555 1_555 yes
C(15) C(20) C(19) 112.6(8) 1_555 1_555 yes
Br(1) B(1) P(1) 110.3(4) 1_555 1_555 yes
Br(1) B(1) C(1) 108.4(4) 1_555 1_555 yes
P(1) B(1) C(1) 112.7(4) 1_555 1_555 yes

loop_
_geom_bond_atom_site_label_1
_geom_bond_atom_site_label_2
_geom_bond_distance
_geom_bond_publ_flag
Br(1) B(1) 1.990(8) yes
P(1) C(3) 1.843(5) yes
P(1) C(9) 1.849(6) yes
P(1) C(15) 1.841(6) yes
P(1) B(1) 1.957(7) yes
O(1) C(1) 1.188(9) yes
O(2) C(1) 1.355(10) yes
O(2) C(2) 1.450(9) yes
C(1) B(1) 1.637(10) yes
C(3) C(4) 1.521(9) yes
C(3) C(8) 1.537(8) yes
C(4) C(5) 1.526(9) yes
C(5) C(6) 1.49(1) yes
C(6) C(7) 1.49(1) yes
C(7) C(8) 1.537(9) yes
C(9) C(10) 1.551(9) yes
C(9) C(14) 1.517(9) yes
C(10) C(11) 1.53(1) yes
C(11) C(12) 1.51(2) yes
C(12) C(13) 1.52(2) yes
C(13) C(14) 1.51(1) yes
C(15) C(16) 1.541(9) yes
C(15) C(20) 1.526(9) yes
C(16) C(17) 1.519(10) yes
C(17) C(18) 1.53(2) yes
C(18) C(19) 1.49(2) yes
C(19) C(20) 1.49(1) yes

loop_
_geom_contact_atom_site_label_1
_geom_contact_atom_site_label_2
_geom_contact_distance
_geom_contact_site_symmetry_2
O(1) C(7) 3.54(1) 1_655

loop_
_geom_torsion_atom_site_label_1
_geom_torsion_atom_site_label_2
_geom_torsion_atom_site_label_3
_geom_torsion_atom_site_label_4
_geom_torsion
_geom_torsion_site_symmetry_1
_geom_torsion_site_symmetry_2
_geom_torsion_site_symmetry_3
_geom_torsion_site_symmetry_4
_geom_torsion_publ_flag
Br(1) B(1) P(1) C(3) -67.4(4) 1_555 1_555 1_555 1_555 yes
Br(1) B(1) P(1) C(9) 174.3(3) 1_555 1_555 1_555 1_555 yes
Br(1) B(1) P(1) C(15) 50.4(4) 1_555 1_555 1_555 1_555 yes
Br(1) B(1) C(1) O(1) 8.1(9) 1_555 1_555 1_555 1_555 yes
Br(1) B(1) C(1) O(2) -172.8(4) 1_555 1_555 1_555 1_555 yes
P(1) C(3) C(4) C(5) -179.7(5) 1_555 1_555 1_555 1_555 yes
P(1) C(3) C(8) C(7) 179.3(5) 1_555 1_555 1_555 1_555 yes
P(1) C(9) C(10) C(11) 170.4(6) 1_555 1_555 1_555 1_555 yes
P(1) C(9) C(14) C(13) -171.5(5) 1_555 1_555 1_555 1_555 yes
P(1) C(15) C(16) C(17) 173.2(5) 1_555 1_555 1_555 1_555 yes
P(1) C(15) C(20) C(19) -171.3(6) 1_555 1_555 1_555 1_555 yes
P(1) B(1) C(1) O(1) -114.4(8) 1_555 1_555 1_555 1_555 yes
P(1) B(1) C(1) O(2) 64.8(6) 1_555 1_555 1_555 1_555 yes
O(1) C(1) O(2) C(2) -4(1) 1_555 1_555 1_555 1_555 yes
C(1) B(1) P(1) C(3) 54.0(6) 1_555 1_555 1_555 1_555 yes
C(1) B(1) P(1) C(9) -64.3(5) 1_555 1_555 1_555 1_555 yes
C(1) B(1) P(1) C(15) 171.8(5) 1_555 1_555 1_555 1_555 yes
C(2) O(2) C(1) B(1) 176.6(7) 1_555 1_555 1_555 1_555 yes
C(3) P(1) C(9) C(10) -173.1(5) 1_555 1_555 1_555 1_555 yes
C(3) P(1) C(9) C(14) 56.0(5) 1_555 1_555 1_555 1_555 yes
C(3) P(1) C(15) C(16) -50.8(5) 1_555 1_555 1_555 1_555 yes
C(3) P(1) C(15) C(20) -176.8(5) 1_555 1_555 1_555 1_555 yes
C(3) C(4) C(5) C(6) 58.5(8) 1_555 1_555 1_555 1_555 yes
C(3) C(8) C(7) C(6) -56.1(8) 1_555 1_555 1_555 1_555 yes
C(4) C(3) P(1) C(9) -175.6(4) 1_555 1_555 1_555 1_555 yes
C(4) C(3) P(1) C(15) -55.0(5) 1_555 1_555 1_555 1_555 yes
C(4) C(3) P(1) B(1) 63.0(5) 1_555 1_555 1_555 1_555 yes
C(4) C(3) C(8) C(7) 54.3(7) 1_555 1_555 1_555 1_555 yes
C(4) C(5) C(6) C(7) -60.1(8) 1_555 1_555 1_555 1_555 yes
C(5) C(4) C(3) C(8) -55.1(8) 1_555 1_555 1_555 1_555 yes
C(5) C(6) C(7) C(8) 58.6(8) 1_555 1_555 1_555 1_555 yes
C(8) C(3) P(1) C(9) 60.3(5) 1_555 1_555 1_555 1_555 yes
C(8) C(3) P(1) C(15) -179.0(4) 1_555 1_555 1_555 1_555 yes
C(8) C(3) P(1) B(1) -61.1(5) 1_555 1_555 1_555 1_555 yes
C(9) P(1) C(15) C(16) 63.8(5) 1_555 1_555 1_555 1_555 yes
C(9) P(1) C(15) C(20) -62.2(6) 1_555 1_555 1_555 1_555 yes
C(9) C(10) C(11) C(12) 58.7(9) 1_555 1_555 1_555 1_555 yes
C(9) C(14) C(13) C(12) -55.3(10) 1_555 1_555 1_555 1_555 yes
C(10) C(9) P(1) C(15) 71.2(6) 1_555 1_555 1_555 1_555 yes
C(10) C(9) P(1) B(1) -48.5(6) 1_555 1_555 1_555 1_555 yes
C(10) C(9) C(14) C(13) 56.0(9) 1_555 1_555 1_555 1_555 yes
C(10) C(11) C(12) C(13) -59.0(10) 1_555 1_555 1_555 1_555 yes
C(11) C(10) C(9) C(14) -55.9(10) 1_555 1_555 1_555 1_555 yes
C(11) C(12) C(13) C(14) 55(1) 1_555 1_555 1_555 1_555 yes
C(14) C(9) P(1) C(15) -59.7(5) 1_555 1_555 1_555 1_555 yes
C(14) C(9) P(1) B(1) -179.4(5) 1_555 1_555 1_555 1_555 yes
C(15) C(16) C(17) C(18) 57.2(8) 1_555 1_555 1_555 1_555 yes
C(15) C(20) C(19) C(18) -56(1) 1_555 1_555 1_555 1_555 yes
C(16) C(15) P(1) B(1) -174.3(5) 1_555 1_555 1_555 1_555 yes
C(16) C(15) C(20) C(19) 59.7(9) 1_555 1_555 1_555 1_555 yes
C(16) C(17) C(18) C(19) -54.6(10) 1_555 1_555 1_555 1_555 yes
C(17) C(16) C(15) C(20) -58.3(8) 1_555 1_555 1_555 1_555 yes
C(17) C(18) C(19) C(20) 52(1) 1_555 1_555 1_555 1_555 yes
C(20) C(15) P(1) B(1) 59.7(5) 1_555 1_555 1_555 1_555 yes
